data_7016542
loop_
_publ_author_name
'Xu, Tieqi'
'Pan, Yu'
'Lu, Xiao-Bing'

_publ_section_title
;
 Binuclear half-metallocene chromium(iii) complexes mediated ethylene
 polymerization with alkylaluminium as cocatalyst.
;
_journal_issue 34
_journal_name_full 'Dalton transactions (Cambridge, England : 2003)'
_journal_page_first 8643
_journal_page_last 8650
_journal_paper_doi 10.1039/c1dt10803d
_journal_volume 40
_journal_year 2011
_chemical_formula_sum 'C47 H53 Cl Cr N O2'
_chemical_formula_weight 751.35
_chemical_name_systematic
;
?
;
_space_group_IT_number 14
_symmetry_cell_setting monoclinic
_symmetry_space_group_name_Hall '-P 2ybc'
_symmetry_space_group_name_H-M 'P 1 21/c 1'
_atom_sites_solution_hydrogens geom
_atom_sites_solution_primary direct
_atom_sites_solution_secondary difmap
_audit_creation_method SHELXL-97
_cell_angle_alpha 90.00
_cell_angle_beta 92.581(2)
_cell_angle_gamma 90.00
_cell_formula_units_Z 4
_cell_length_a 11.6666(16)
_cell_length_b 20.495(3)
_cell_length_c 17.050(2)
_cell_measurement_reflns_used 23798
_cell_measurement_temperature 293(2)
_cell_measurement_theta_max 25.00
_cell_measurement_theta_min 1.55
_cell_volume 4072.6(9)
_computing_molecular_graphics 'Bruker SHELXTL'
_computing_publication_material 'Bruker SHELXTL'
_computing_structure_refinement 'SHELXL-97 (Sheldrick, 1997)'
_computing_structure_solution 'SHELXS-97 (Sheldrick, 1990)'
_diffrn_ambient_temperature 293(2)
_diffrn_detector_area_resol_mean 0.01
_diffrn_measured_fraction_theta_full 0.999
_diffrn_measured_fraction_theta_max 0.999
_diffrn_measurement_device_type 'Bruker Smart Apex CCD'
_diffrn_measurement_method \w-2\q
_diffrn_radiation_monochromator graphite
_diffrn_radiation_source 'fine-focus sealed tube'
_diffrn_radiation_type MoK\a
_diffrn_radiation_wavelength 0.71073
_diffrn_reflns_av_R_equivalents 0.0712
_diffrn_reflns_av_sigmaI/netI 0.0809
_diffrn_reflns_limit_h_max 13
_diffrn_reflns_limit_h_min -13
_diffrn_reflns_limit_k_max 24
_diffrn_reflns_limit_k_min -21
_diffrn_reflns_limit_l_max 20
_diffrn_reflns_limit_l_min -20
_diffrn_reflns_number 23798
_diffrn_reflns_theta_full 25.00
_diffrn_reflns_theta_max 25.00
_diffrn_reflns_theta_min 1.55
_diffrn_standards_decay_% none
_diffrn_standards_interval_count 0
_diffrn_standards_interval_time 0
_diffrn_standards_number 0
_exptl_absorpt_coefficient_mu 0.385
_exptl_absorpt_correction_T_max 0.900
_exptl_absorpt_correction_T_min 0.800
_exptl_absorpt_correction_type empirical
_exptl_absorpt_process_details 'ABSCOR by T.Higashi 8 March, 1995'
_exptl_crystal_colour brown
_exptl_crystal_density_diffrn 1.225
_exptl_crystal_density_method 'not measured'
_exptl_crystal_description block
_exptl_crystal_F_000 1596
_exptl_crystal_size_max 0.17
_exptl_crystal_size_mid 0.15
_exptl_crystal_size_min 0.12
_refine_diff_density_max 0.452
_refine_diff_density_min -0.356
_refine_diff_density_rms 0.064
_refine_ls_extinction_method none
_refine_ls_goodness_of_fit_ref 1.056
_refine_ls_hydrogen_treatment mixed
_refine_ls_matrix_type full
_refine_ls_number_parameters 469
_refine_ls_number_reflns 7158
_refine_ls_number_restraints 66
_refine_ls_restrained_S_all 1.080
_refine_ls_R_factor_all 0.1369
_refine_ls_R_factor_gt 0.0731
_refine_ls_shift/su_max 0.000
_refine_ls_shift/su_mean 0.000
_refine_ls_structure_factor_coef Fsqd
_refine_ls_weighting_details 'calc w=1/[\s^2^(Fo^2^)+(0.0700P)^2^+4.6320P] where P=(Fo^2^+2Fc^2^)/3'
_refine_ls_weighting_scheme calc
_refine_ls_wR_factor_gt 0.1623
_refine_ls_wR_factor_ref 0.1916
_reflns_number_gt 4080
_reflns_number_total 7158
_reflns_threshold_expression >2sigma(I)
_cod_data_source_file c1dt10803d.txt
_cod_data_source_block cr3
_cod_depositor_comments
;
The following automatic conversions were performed:

'_symmetry_cell_setting' value 'Monoclinic' changed to 'monoclinic'
according to /home/saulius/struct/CIF-dictionaries/cif_core.dic
dictionary named 'cif_core.dic' version 2.4.1 from 2010-06-29.

Automatic conversion script
Id: cif_fix_values 1715 2011-07-08 13:25:40Z adriana 
;
_cod_original_sg_symbol_H-M P21/c
_cod_database_code 7016542

loop_
_symmetry_equiv_pos_as_xyz
'x, y, z'
'-x, y+1/2, -z+1/2'
'-x, -y, -z'
'x, -y-1/2, z-1/2'

loop_
_atom_site_label
_atom_site_type_symbol
_atom_site_fract_x
_atom_site_fract_y
_atom_site_fract_z
_atom_site_U_iso_or_equiv
_atom_site_adp_type
_atom_site_occupancy
_atom_site_symmetry_multiplicity
_atom_site_calc_flag
_atom_site_refinement_flags
Cr1 Cr 0.32699(7) 0.26289(4) 0.33418(4) 0.0434(2) Uani 1 1 d .
Cl1 Cl 0.32818(11) 0.20929(7) 0.21465(7) 0.0544(4) Uani 1 1 d .
N1 N 0.1508(3) 0.28501(18) 0.3178(2) 0.0403(9) Uani 1 1 d .
O1 O 0.3587(3) 0.34761(16) 0.29307(18) 0.0504(9) Uani 1 1 d .
O2 O 0.4323(5) 0.5253(2) 0.2792(3) 0.1124(18) Uani 1 1 d .
C21 C 0.1187(4) 0.3234(2) 0.2615(3) 0.0459(12) Uani 1 1 d .
H21A H 0.0401 0.3249 0.2500 0.055 Uiso 1 1 calc R
C2 C 0.1876(4) 0.3647(2) 0.2132(3) 0.0403(12) Uani 1 1 d .
C1 C 0.3062(4) 0.3766(2) 0.2331(3) 0.0407(11) Uani 1 1 d .
C10 C 0.3651(4) 0.4222(2) 0.1891(3) 0.0422(12) Uani 1 1 d .
C9 C 0.3093(4) 0.4562(2) 0.1263(3) 0.0409(12) Uani 1 1 d .
C8 C 0.3653(5) 0.5029(2) 0.0809(3) 0.0494(13) Uani 1 1 d .
H8A H 0.4423 0.5120 0.0925 0.059 Uiso 1 1 calc R
C7 C 0.3095(5) 0.5350(2) 0.0202(3) 0.0530(14) Uani 1 1 d .
H7A H 0.3486 0.5656 -0.0086 0.064 Uiso 1 1 calc R
C6 C 0.1946(5) 0.5220(3) 0.0014(3) 0.0626(16) Uani 1 1 d .
H6A H 0.1570 0.5439 -0.0400 0.075 Uiso 1 1 calc R
C5 C 0.1372(5) 0.4771(3) 0.0437(3) 0.0598(15) Uani 1 1 d .
H5A H 0.0606 0.4685 0.0303 0.072 Uiso 1 1 calc R
C4 C 0.1916(4) 0.4432(2) 0.1075(3) 0.0438(12) Uani 1 1 d .
C3 C 0.1338(4) 0.3986(2) 0.1526(3) 0.0465(13) Uani 1 1 d .
H3A H 0.0561 0.3915 0.1413 0.056 Uiso 1 1 calc R
C26 C 0.0561(4) 0.2611(3) 0.3638(3) 0.0487(13) Uani 1 1 d .
C27 C 0.0143(5) 0.1981(3) 0.3526(3) 0.0552(14) Uani 1 1 d .
C28 C -0.0761(5) 0.1794(4) 0.3976(4) 0.0794(19) Uani 1 1 d .
H28A H -0.1061 0.1377 0.3906 0.095 Uiso 1 1 calc R
C29 C -0.1223(7) 0.2186(5) 0.4505(5) 0.105(3) Uani 1 1 d .
H29A H -0.1817 0.2034 0.4802 0.126 Uiso 1 1 calc R
C30 C -0.0823(6) 0.2806(4) 0.4610(4) 0.096(2) Uani 1 1 d .
H30A H -0.1164 0.3079 0.4968 0.116 Uiso 1 1 calc R
C31 C 0.0113(5) 0.3041(3) 0.4179(3) 0.0665(16) Uani 1 1 d .
C32 C 0.0574(5) 0.1549(3) 0.2910(4) 0.0742(18) Uani 1 1 d .
H32A H 0.1394 0.1639 0.2870 0.089 Uiso 1 1 calc R
C33 C 0.0551(6) 0.3730(3) 0.4311(4) 0.0790(19) Uani 1 1 d .
H33A H 0.1324 0.3753 0.4111 0.095 Uiso 1 1 calc R
C34 C 0.0446(6) 0.0821(3) 0.3096(5) 0.111(3) Uani 1 1 d U
H34A H 0.0815 0.0728 0.3598 0.166 Uiso 1 1 calc R
H34B H 0.0797 0.0567 0.2699 0.166 Uiso 1 1 calc R
H34C H -0.0354 0.0712 0.3107 0.166 Uiso 1 1 calc R
C35 C -0.0006(8) 0.1694(4) 0.2120(4) 0.118(3) Uani 1 1 d .
H35A H 0.0074 0.2150 0.2003 0.178 Uiso 1 1 calc R
H35B H -0.0805 0.1586 0.2131 0.178 Uiso 1 1 calc R
H35C H 0.0345 0.1440 0.1723 0.178 Uiso 1 1 calc R
C37 C -0.0196(7) 0.4221(4) 0.3848(4) 0.102(2) Uani 1 1 d .
H37A H -0.0247 0.4096 0.3305 0.153 Uiso 1 1 calc R
H37B H 0.0140 0.4647 0.3898 0.153 Uiso 1 1 calc R
H37C H -0.0950 0.4227 0.4051 0.153 Uiso 1 1 calc R
C36 C 0.0641(7) 0.3923(4) 0.5186(4) 0.110(3) Uani 1 1 d .
H36A H 0.1112 0.3611 0.5472 0.165 Uiso 1 1 calc R
H36B H -0.0111 0.3928 0.5393 0.165 Uiso 1 1 calc R
H36C H 0.0979 0.4348 0.5239 0.165 Uiso 1 1 calc R
C11 C 0.4893(5) 0.4343(3) 0.2102(3) 0.0617(16) Uani 1 1 d .
C12 C 0.5206(6) 0.4875(4) 0.2549(4) 0.087(2) Uani 1 1 d .
C13 C 0.6318(8) 0.5001(4) 0.2803(5) 0.109(3) Uani 1 1 d U
H13A H 0.6506 0.5344 0.3142 0.130 Uiso 1 1 calc R
C14 C 0.7112(7) 0.4599(5) 0.2532(5) 0.098(2) Uani 1 1 d U
H14A H 0.7873 0.4706 0.2657 0.118 Uiso 1 1 calc R
C15 C 0.6924(7) 0.4037(5) 0.2082(5) 0.097(2) Uani 1 1 d U
C16 C 0.7707(8) 0.3571(5) 0.1823(5) 0.119(3) Uani 1 1 d U
H16A H 0.8479 0.3652 0.1944 0.143 Uiso 1 1 calc R
C17 C 0.7461(7) 0.3027(5) 0.1422(5) 0.114(3) Uani 1 1 d U
H17A H 0.8033 0.2731 0.1306 0.136 Uiso 1 1 calc R
C18 C 0.6275(7) 0.2911(5) 0.1171(4) 0.113(3) Uani 1 1 d .
H18A H 0.6072 0.2547 0.0871 0.136 Uiso 1 1 calc R
C19 C 0.5458(5) 0.3350(4) 0.1387(4) 0.0760(19) Uani 1 1 d .
H19A H 0.4695 0.3273 0.1235 0.091 Uiso 1 1 calc R
C20 C 0.5735(5) 0.3912(4) 0.1831(4) 0.0734(19) Uani 1 1 d .
C22 C 0.4524(8) 0.5697(4) 0.3445(5) 0.128(3) Uani 1 1 d U
H22A H 0.5027 0.6050 0.3299 0.154 Uiso 1 1 calc R
H22B H 0.4877 0.5470 0.3892 0.154 Uiso 1 1 calc R
C23 C 0.3317(9) 0.5970(5) 0.3649(6) 0.140(3) Uani 1 1 d U
H23A H 0.3408 0.6320 0.4028 0.168 Uiso 1 1 calc R
H23B H 0.2928 0.6143 0.3179 0.168 Uiso 1 1 calc R
C24 C 0.2622(9) 0.5433(6) 0.3980(7) 0.161(4) Uani 1 1 d U
H24A H 0.1825 0.5567 0.3986 0.193 Uiso 1 1 calc R
H24B H 0.2664 0.5050 0.3649 0.193 Uiso 1 1 calc R
C25 C 0.3048(12) 0.5267(6) 0.4793(9) 0.208(5) Uani 1 1 d U
H25A H 0.2590 0.4922 0.4995 0.312 Uiso 1 1 calc R
H25B H 0.2994 0.5645 0.5122 0.312 Uiso 1 1 calc R
H25C H 0.3833 0.5129 0.4785 0.312 Uiso 1 1 calc R
C38 C 0.4837(5) 0.2087(3) 0.3794(3) 0.0603(15) Uani 1 1 d .
C39 C 0.3846(5) 0.1796(3) 0.4115(3) 0.0570(15) Uani 1 1 d .
C40 C 0.3333(5) 0.2256(3) 0.4586(3) 0.0576(15) Uani 1 1 d .
C41 C 0.3973(5) 0.2848(3) 0.4547(3) 0.0605(15) Uani 1 1 d .
C42 C 0.4903(5) 0.2724(3) 0.4063(3) 0.0631(16) Uani 1 1 d .
C43 C 0.5673(5) 0.1753(3) 0.3285(4) 0.088(2) Uani 1 1 d .
H43A H 0.6271 0.1556 0.3609 0.132 Uiso 1 1 calc R
H43B H 0.6001 0.2068 0.2943 0.132 Uiso 1 1 calc R
H43C H 0.5282 0.1423 0.2976 0.132 Uiso 1 1 calc R
C44 C 0.3482(5) 0.1097(3) 0.4001(4) 0.0794(19) Uani 1 1 d .
H44A H 0.3842 0.0832 0.4406 0.119 Uiso 1 1 calc R
H44B H 0.3707 0.0947 0.3497 0.119 Uiso 1 1 calc R
H44C H 0.2663 0.1066 0.4027 0.119 Uiso 1 1 calc R
C45 C 0.2350(5) 0.2137(3) 0.5106(3) 0.0752(18) Uani 1 1 d .
H45A H 0.2639 0.1977 0.5606 0.113 Uiso 1 1 calc R
H45B H 0.1840 0.1820 0.4867 0.113 Uiso 1 1 calc R
H45C H 0.1943 0.2538 0.5179 0.113 Uiso 1 1 calc R
C46 C 0.3748(6) 0.3460(3) 0.4984(4) 0.089(2) Uani 1 1 d .
H46A H 0.4141 0.3444 0.5491 0.133 Uiso 1 1 calc R
H46B H 0.2938 0.3505 0.5048 0.133 Uiso 1 1 calc R
H46C H 0.4020 0.3827 0.4695 0.133 Uiso 1 1 calc R
C47 C 0.5817(5) 0.3215(3) 0.3871(4) 0.085(2) Uani 1 1 d .
H47A H 0.6450 0.3180 0.4248 0.128 Uiso 1 1 calc R
H47B H 0.5502 0.3648 0.3887 0.128 Uiso 1 1 calc R
H47C H 0.6079 0.3130 0.3355 0.128 Uiso 1 1 calc R

loop_
_atom_site_aniso_label
_atom_site_aniso_U_11
_atom_site_aniso_U_22
_atom_site_aniso_U_33
_atom_site_aniso_U_23
_atom_site_aniso_U_13
_atom_site_aniso_U_12
Cr1 0.0465(5) 0.0465(5) 0.0367(4) 0.0106(4) -0.0029(3) 0.0018(4)
Cl1 0.0536(8) 0.0627(9) 0.0472(7) -0.0013(6) 0.0047(6) 0.0122(7)
N1 0.047(2) 0.044(2) 0.031(2) 0.0063(18) 0.0077(18) 0.0036(19)
O1 0.055(2) 0.052(2) 0.0429(19) 0.0164(16) -0.0123(16) -0.0050(17)
O2 0.119(4) 0.083(4) 0.130(4) -0.033(3) -0.054(4) 0.000(3)
C21 0.036(3) 0.062(3) 0.040(3) 0.000(3) 0.006(2) 0.012(2)
C2 0.040(3) 0.042(3) 0.040(3) 0.008(2) 0.013(2) 0.011(2)
C1 0.052(3) 0.036(3) 0.034(3) -0.001(2) -0.001(2) 0.003(2)
C10 0.047(3) 0.038(3) 0.040(3) 0.003(2) -0.006(2) -0.002(2)
C9 0.057(3) 0.034(3) 0.032(3) 0.000(2) 0.001(2) 0.002(2)
C8 0.058(3) 0.041(3) 0.049(3) 0.002(2) -0.002(3) -0.008(3)
C7 0.075(4) 0.040(3) 0.044(3) 0.012(2) 0.005(3) 0.002(3)
C6 0.063(4) 0.064(4) 0.061(4) 0.025(3) 0.001(3) 0.019(3)
C5 0.049(3) 0.071(4) 0.059(3) 0.026(3) 0.005(3) 0.014(3)
C4 0.047(3) 0.041(3) 0.044(3) 0.009(2) 0.005(2) 0.020(2)
C3 0.031(3) 0.058(3) 0.051(3) 0.016(3) 0.005(2) 0.011(2)
C26 0.046(3) 0.062(3) 0.038(3) 0.010(3) 0.007(2) 0.006(3)
C27 0.053(3) 0.062(4) 0.050(3) 0.014(3) 0.000(3) -0.003(3)
C28 0.068(4) 0.094(5) 0.077(4) 0.022(4) 0.010(4) -0.024(4)
C29 0.097(6) 0.132(8) 0.090(6) 0.007(5) 0.041(5) -0.031(5)
C30 0.082(5) 0.127(7) 0.083(5) -0.003(5) 0.047(4) 0.000(5)
C31 0.060(4) 0.083(5) 0.058(4) 0.003(3) 0.018(3) 0.002(3)
C32 0.063(4) 0.065(4) 0.094(5) -0.007(4) 0.008(4) -0.012(3)
C33 0.084(5) 0.083(5) 0.072(4) -0.018(4) 0.023(4) 0.010(4)
C34 0.091(5) 0.075(5) 0.166(7) -0.011(5) 0.003(5) -0.011(4)
C35 0.156(8) 0.128(7) 0.070(5) -0.027(5) 0.000(5) -0.042(6)
C37 0.114(6) 0.093(6) 0.102(6) -0.011(5) 0.029(5) 0.024(5)
C36 0.131(7) 0.121(7) 0.080(5) -0.036(5) 0.032(5) 0.010(5)
C11 0.061(4) 0.064(4) 0.057(3) 0.031(3) -0.023(3) -0.019(3)
C12 0.066(5) 0.095(6) 0.096(5) 0.026(4) -0.041(4) -0.024(4)
C13 0.099(5) 0.102(5) 0.122(6) 0.025(5) -0.027(5) -0.028(5)
C14 0.075(5) 0.116(6) 0.102(5) 0.027(5) -0.006(4) -0.035(5)
C15 0.085(5) 0.117(6) 0.089(5) 0.046(4) 0.009(4) 0.014(5)
C16 0.105(4) 0.138(5) 0.115(4) 0.023(4) 0.007(4) 0.009(4)
C17 0.081(5) 0.159(7) 0.104(5) 0.026(5) 0.037(4) 0.058(5)
C18 0.085(6) 0.167(8) 0.088(5) -0.001(5) 0.022(4) 0.059(6)
C19 0.055(4) 0.111(6) 0.063(4) 0.010(4) 0.014(3) 0.022(4)
C20 0.025(3) 0.116(6) 0.078(4) 0.029(4) -0.002(3) -0.010(4)
C22 0.145(7) 0.119(6) 0.117(6) -0.026(5) -0.030(5) -0.049(5)
C23 0.157(7) 0.120(6) 0.142(7) -0.035(6) -0.010(6) 0.025(6)
C24 0.133(7) 0.170(8) 0.179(8) -0.016(7) 0.010(6) -0.006(6)
C25 0.212(9) 0.172(8) 0.241(10) 0.008(8) 0.023(8) -0.014(7)
C38 0.051(4) 0.073(4) 0.055(3) 0.022(3) -0.014(3) 0.009(3)
C39 0.060(4) 0.055(4) 0.055(3) 0.023(3) -0.012(3) 0.003(3)
C40 0.066(4) 0.069(4) 0.036(3) 0.020(3) -0.007(3) -0.002(3)
C41 0.076(4) 0.062(4) 0.042(3) 0.015(3) -0.019(3) -0.009(3)
C42 0.057(4) 0.081(5) 0.050(3) 0.023(3) -0.018(3) -0.012(3)
C43 0.060(4) 0.104(5) 0.101(5) 0.033(4) -0.001(4) 0.023(4)
C44 0.078(4) 0.060(4) 0.099(5) 0.032(4) -0.006(4) 0.012(3)
C45 0.090(5) 0.091(5) 0.044(3) 0.020(3) 0.001(3) -0.004(4)
C46 0.119(6) 0.088(5) 0.058(4) -0.008(4) -0.016(4) -0.016(4)
C47 0.068(4) 0.101(5) 0.084(5) 0.033(4) -0.026(3) -0.029(4)

loop_
_atom_type_symbol
_atom_type_description
_atom_type_scat_dispersion_real
_atom_type_scat_dispersion_imag
_atom_type_scat_source
C C 0.0033 0.0016 'International Tables Vol C Tables 4.2.6.8 and 6.1.1.4'
H H 0.0000 0.0000 'International Tables Vol C Tables 4.2.6.8 and 6.1.1.4'
Cl Cl 0.1484 0.1585 'International Tables Vol C Tables 4.2.6.8 and 6.1.1.4'
Cr Cr 0.3209 0.6236 'International Tables Vol C Tables 4.2.6.8 and 6.1.1.4'
N N 0.0061 0.0033 'International Tables Vol C Tables 4.2.6.8 and 6.1.1.4'
O O 0.0106 0.0060 'International Tables Vol C Tables 4.2.6.8 and 6.1.1.4'

loop_
_geom_angle_atom_site_label_1
_geom_angle_atom_site_label_2
_geom_angle_atom_site_label_3
_geom_angle
O1 Cr1 N1 87.72(14)
O1 Cr1 C41 94.93(18)
N1 Cr1 C41 113.3(2)
O1 Cr1 C42 87.01(18)
N1 Cr1 C42 149.0(2)
C41 Cr1 C42 37.1(2)
O1 Cr1 C39 147.99(18)
N1 Cr1 C39 120.38(18)
C41 Cr1 C39 61.4(2)
C42 Cr1 C39 61.0(2)
O1 Cr1 C38 113.96(19)
N1 Cr1 C38 157.56(19)
C41 Cr1 C38 61.4(2)
C42 Cr1 C38 36.1(2)
C39 Cr1 C38 37.20(19)
O1 Cr1 C40 130.83(19)
N1 Cr1 C40 100.81(18)
C41 Cr1 C40 37.19(19)
C42 Cr1 C40 61.3(2)
C39 Cr1 C40 36.05(19)
C38 Cr1 C40 61.1(2)
O1 Cr1 Cl1 95.68(11)
N1 Cr1 Cl1 91.72(11)
C41 Cr1 Cl1 153.18(17)
C42 Cr1 Cl1 119.23(19)
C39 Cr1 Cl1 98.22(16)
C38 Cr1 Cl1 91.76(17)
C40 Cr1 Cl1 131.79(16)
C21 N1 C26 113.7(4)
C21 N1 Cr1 118.6(3)
C26 N1 Cr1 127.6(3)
C1 O1 Cr1 127.2(3)
C12 O2 C22 119.4(6)
N1 C21 C2 129.2(4)
N1 C21 H21A 115.4
C2 C21 H21A 115.4
C3 C2 C1 119.8(4)
C3 C2 C21 118.5(4)
C1 C2 C21 121.3(4)
O1 C1 C10 119.8(4)
O1 C1 C2 121.4(4)
C10 C1 C2 118.7(4)
C1 C10 C9 121.1(4)
C1 C10 C11 118.4(4)
C9 C10 C11 120.5(4)
C8 C9 C10 122.9(5)
C8 C9 C4 118.0(4)
C10 C9 C4 119.1(4)
C7 C8 C9 121.8(5)
C7 C8 H8A 119.1
C9 C8 H8A 119.1
C8 C7 C6 120.3(5)
C8 C7 H7A 119.8
C6 C7 H7A 119.8
C5 C6 C7 119.9(5)
C5 C6 H6A 120.0
C7 C6 H6A 120.0
C6 C5 C4 121.6(5)
C6 C5 H5A 119.2
C4 C5 H5A 119.2
C3 C4 C5 122.4(5)
C3 C4 C9 119.2(4)
C5 C4 C9 118.4(5)
C2 C3 C4 122.2(5)
C2 C3 H3A 118.9
C4 C3 H3A 118.9
C27 C26 C31 122.5(5)
C27 C26 N1 120.3(5)
C31 C26 N1 117.2(5)
C28 C27 C26 116.9(6)
C28 C27 C32 121.3(6)
C26 C27 C32 121.6(5)
C29 C28 C27 123.1(7)
C29 C28 H28A 118.4
C27 C28 H28A 118.4
C28 C29 C30 120.1(7)
C28 C29 H29A 119.9
C30 C29 H29A 119.9
C29 C30 C31 120.8(7)
C29 C30 H30A 119.6
C31 C30 H30A 119.6
C26 C31 C30 116.5(6)
C26 C31 C33 123.6(5)
C30 C31 C33 119.9(6)
C27 C32 C35 111.3(6)
C27 C32 C34 113.3(6)
C35 C32 C34 109.5(6)
C27 C32 H32A 107.5
C35 C32 H32A 107.5
C34 C32 H32A 107.5
C31 C33 C37 110.9(6)
C31 C33 C36 113.0(6)
C37 C33 C36 110.2(6)
C31 C33 H33A 107.5
C37 C33 H33A 107.5
C36 C33 H33A 107.5
C32 C34 H34A 109.5
C32 C34 H34B 109.5
H34A C34 H34B 109.5
C32 C34 H34C 109.5
H34A C34 H34C 109.5
H34B C34 H34C 109.5
C32 C35 H35A 109.5
C32 C35 H35B 109.5
H35A C35 H35B 109.5
C32 C35 H35C 109.5
H35A C35 H35C 109.5
H35B C35 H35C 109.5
C33 C37 H37A 109.5
C33 C37 H37B 109.5
H37A C37 H37B 109.5
C33 C37 H37C 109.5
H37A C37 H37C 109.5
H37B C37 H37C 109.5
C33 C36 H36A 109.5
C33 C36 H36B 109.5
H36A C36 H36B 109.5
C33 C36 H36C 109.5
H36A C36 H36C 109.5
H36B C36 H36C 109.5
C12 C11 C20 120.4(6)
C12 C11 C10 119.7(6)
C20 C11 C10 119.9(5)
O2 C12 C11 115.7(6)
O2 C12 C13 120.8(8)
C11 C12 C13 123.3(8)
C14 C13 C12 115.8(9)
C14 C13 H13A 122.1
C12 C13 H13A 122.1
C13 C14 C15 127.1(8)
C13 C14 H14A 116.4
C15 C14 H14A 116.4
C14 C15 C16 130.1(9)
C14 C15 C20 115.5(8)
C16 C15 C20 114.4(9)
C17 C16 C15 127.0(9)
C17 C16 H16A 116.5
C15 C16 H16A 116.5
C16 C17 C18 117.9(8)
C16 C17 H17A 121.0
C18 C17 H17A 121.0
C19 C18 C17 118.7(8)
C19 C18 H18A 120.7
C17 C18 H18A 120.7
C18 C19 C20 122.3(7)
C18 C19 H19A 118.9
C20 C19 H19A 118.9
C19 C20 C11 122.7(5)
C19 C20 C15 119.6(7)
C11 C20 C15 117.5(7)
O2 C22 C23 106.1(7)
O2 C22 H22A 110.5
C23 C22 H22A 110.5
O2 C22 H22B 110.5
C23 C22 H22B 110.5
H22A C22 H22B 108.7
C24 C23 C22 109.3(8)
C24 C23 H23A 109.8
C22 C23 H23A 109.8
C24 C23 H23B 109.8
C22 C23 H23B 109.8
H23A C23 H23B 108.3
C25 C24 C23 110.8(10)
C25 C24 H24A 109.5
C23 C24 H24A 109.5
C25 C24 H24B 109.5
C23 C24 H24B 109.5
H24A C24 H24B 108.1
C24 C25 H25A 109.5
C24 C25 H25B 109.5
H25A C25 H25B 109.5
C24 C25 H25C 109.5
H25A C25 H25C 109.5
H25B C25 H25C 109.5
C42 C38 C39 107.5(5)
C42 C38 C43 126.4(6)
C39 C38 C43 126.1(6)
C42 C38 Cr1 71.3(3)
C39 C38 Cr1 71.2(3)
C43 C38 Cr1 124.5(4)
C40 C39 C38 108.3(5)
C40 C39 C44 126.4(5)
C38 C39 C44 125.2(6)
C40 C39 Cr1 72.4(3)
C38 C39 Cr1 71.6(3)
C44 C39 Cr1 125.0(4)
C39 C40 C41 108.0(5)
C39 C40 C45 126.3(5)
C41 C40 C45 125.4(6)
C39 C40 Cr1 71.5(3)
C41 C40 Cr1 70.3(3)
C45 C40 Cr1 128.2(4)
C42 C41 C40 106.9(5)
C42 C41 C46 126.8(6)
C40 C41 C46 126.1(6)
C42 C41 Cr1 71.7(3)
C40 C41 Cr1 72.5(3)
C46 C41 Cr1 124.5(4)
C38 C42 C41 109.2(5)
C38 C42 C47 125.8(6)
C41 C42 C47 125.0(6)
C38 C42 Cr1 72.6(3)
C41 C42 Cr1 71.3(3)
C47 C42 Cr1 122.1(4)
C38 C43 H43A 109.5
C38 C43 H43B 109.5
H43A C43 H43B 109.5
C38 C43 H43C 109.5
H43A C43 H43C 109.5
H43B C43 H43C 109.5
C39 C44 H44A 109.5
C39 C44 H44B 109.5
H44A C44 H44B 109.5
C39 C44 H44C 109.5
H44A C44 H44C 109.5
H44B C44 H44C 109.5
C40 C45 H45A 109.5
C40 C45 H45B 109.5
H45A C45 H45B 109.5
C40 C45 H45C 109.5
H45A C45 H45C 109.5
H45B C45 H45C 109.5
C41 C46 H46A 109.5
C41 C46 H46B 109.5
H46A C46 H46B 109.5
C41 C46 H46C 109.5
H46A C46 H46C 109.5
H46B C46 H46C 109.5
C42 C47 H47A 109.5
C42 C47 H47B 109.5
H47A C47 H47B 109.5
C42 C47 H47C 109.5
H47A C47 H47C 109.5
H47B C47 H47C 109.5

loop_
_geom_bond_atom_site_label_1
_geom_bond_atom_site_label_2
_geom_bond_distance
Cr1 O1 1.915(3)
Cr1 N1 2.111(4)
Cr1 C41 2.224(5)
Cr1 C42 2.229(5)
Cr1 C39 2.242(5)
Cr1 C38 2.246(5)
Cr1 C40 2.253(5)
Cr1 Cl1 2.3157(15)
N1 C21 1.285(6)
N1 C26 1.467(6)
O1 C1 1.311(5)
O2 C12 1.367(9)
O2 C22 1.449(8)
C21 C2 1.449(6)
C21 H21A 0.9300
C2 C3 1.374(6)
C2 C1 1.430(6)
C1 C10 1.398(6)
C10 C9 1.411(6)
C10 C11 1.498(7)
C9 C8 1.410(6)
C9 C4 1.421(7)
C8 C7 1.366(7)
C8 H8A 0.9300
C7 C6 1.390(7)
C7 H7A 0.9300
C6 C5 1.363(7)
C6 H6A 0.9300
C5 C4 1.418(6)
C5 H5A 0.9300
C4 C3 1.387(6)
C3 H3A 0.9300
C26 C27 1.391(7)
C26 C31 1.393(7)
C27 C28 1.385(8)
C27 C32 1.480(8)
C28 C29 1.340(9)
C28 H28A 0.9300
C29 C30 1.362(10)
C29 H29A 0.9300
C30 C31 1.428(8)
C30 H30A 0.9300
C31 C33 1.516(8)
C32 C35 1.508(9)
C32 C34 1.534(9)
C32 H32A 0.9800
C33 C37 1.527(9)
C33 C36 1.542(9)
C33 H33A 0.9800
C34 H34A 0.9600
C34 H34B 0.9600
C34 H34C 0.9600
C35 H35A 0.9600
C35 H35B 0.9600
C35 H35C 0.9600
C37 H37A 0.9600
C37 H37B 0.9600
C37 H37C 0.9600
C36 H36A 0.9600
C36 H36B 0.9600
C36 H36C 0.9600
C11 C12 1.372(9)
C11 C20 1.414(9)
C12 C13 1.373(9)
C13 C14 1.338(11)
C13 H13A 0.9300
C14 C15 1.397(11)
C14 H14A 0.9300
C15 C16 1.405(11)
C15 C20 1.456(9)
C16 C17 1.333(11)
C16 H16A 0.9300
C17 C18 1.448(11)
C17 H17A 0.9300
C18 C19 1.372(9)
C18 H18A 0.9300
C19 C20 1.408(9)
C19 H19A 0.9300
C22 C23 1.568(12)
C22 H22A 0.9700
C22 H22B 0.9700
C23 C24 1.493(13)
C23 H23A 0.9700
C23 H23B 0.9700
C24 C25 1.491(15)
C24 H24A 0.9700
C24 H24B 0.9700
C25 H25A 0.9600
C25 H25B 0.9600
C25 H25C 0.9600
C38 C42 1.385(8)
C38 C39 1.431(7)
C38 C43 1.500(8)
C39 C40 1.391(7)
C39 C44 1.505(8)
C40 C41 1.428(7)
C40 C45 1.501(7)
C41 C42 1.416(8)
C41 C46 1.489(8)
C42 C47 1.513(8)
C43 H43A 0.9600
C43 H43B 0.9600
C43 H43C 0.9600
C44 H44A 0.9600
C44 H44B 0.9600
C44 H44C 0.9600
C45 H45A 0.9600
C45 H45B 0.9600
C45 H45C 0.9600
C46 H46A 0.9600
C46 H46B 0.9600
C46 H46C 0.9600
C47 H47A 0.9600
C47 H47B 0.9600
C47 H47C 0.9600

loop_
_geom_torsion_atom_site_label_1
_geom_torsion_atom_site_label_2
_geom_torsion_atom_site_label_3
_geom_torsion_atom_site_label_4
_geom_torsion
O1 Cr1 N1 C21 30.5(4)
C41 Cr1 N1 C21 124.9(4)
C42 Cr1 N1 C21 110.9(5)
C39 Cr1 N1 C21 -165.7(4)
C38 Cr1 N1 C21 -163.9(5)
C40 Cr1 N1 C21 161.7(4)
Cl1 Cr1 N1 C21 -65.1(4)
O1 Cr1 N1 C26 -149.9(4)
C41 Cr1 N1 C26 -55.5(4)
C42 Cr1 N1 C26 -69.6(5)
C39 Cr1 N1 C26 13.9(5)
C38 Cr1 N1 C26 15.6(7)
C40 Cr1 N1 C26 -18.7(4)
Cl1 Cr1 N1 C26 114.5(4)
N1 Cr1 O1 C1 -41.7(4)
C41 Cr1 O1 C1 -154.8(4)
C42 Cr1 O1 C1 168.9(4)
C39 Cr1 O1 C1 165.3(4)
C38 Cr1 O1 C1 144.3(4)
C40 Cr1 O1 C1 -144.0(4)
Cl1 Cr1 O1 C1 49.8(4)
C26 N1 C21 C2 168.1(5)
Cr1 N1 C21 C2 -12.2(7)
N1 C21 C2 C3 175.8(5)
N1 C21 C2 C1 -11.6(8)
Cr1 O1 C1 C10 -152.0(3)
Cr1 O1 C1 C2 30.9(6)
C3 C2 C1 O1 176.4(4)
C21 C2 C1 O1 3.9(7)
C3 C2 C1 C10 -0.8(7)
C21 C2 C1 C10 -173.3(4)
O1 C1 C10 C9 -177.3(4)
C2 C1 C10 C9 0.0(7)
O1 C1 C10 C11 2.9(7)
C2 C1 C10 C11 -179.9(5)
C1 C10 C9 C8 179.6(4)
C11 C10 C9 C8 -0.5(7)
C1 C10 C9 C4 -0.4(7)
C11 C10 C9 C4 179.5(5)
C10 C9 C8 C7 179.8(5)
C4 C9 C8 C7 -0.2(7)
C9 C8 C7 C6 -0.2(8)
C8 C7 C6 C5 0.1(8)
C7 C6 C5 C4 0.6(8)
C6 C5 C4 C3 178.2(5)
C6 C5 C4 C9 -1.0(8)
C8 C9 C4 C3 -178.4(4)
C10 C9 C4 C3 1.5(7)
C8 C9 C4 C5 0.8(7)
C10 C9 C4 C5 -179.2(4)
C1 C2 C3 C4 2.0(7)
C21 C2 C3 C4 174.7(4)
C5 C4 C3 C2 178.4(5)
C9 C4 C3 C2 -2.4(7)
C21 N1 C26 C27 102.8(5)
Cr1 N1 C26 C27 -76.8(5)
C21 N1 C26 C31 -77.2(6)
Cr1 N1 C26 C31 103.2(5)
C31 C26 C27 C28 0.7(8)
N1 C26 C27 C28 -179.3(5)
C31 C26 C27 C32 175.6(5)
N1 C26 C27 C32 -4.5(8)
C26 C27 C28 C29 -0.9(9)
C32 C27 C28 C29 -175.7(7)
C27 C28 C29 C30 1.5(12)
C28 C29 C30 C31 -2.0(13)
C27 C26 C31 C30 -1.2(8)
N1 C26 C31 C30 178.8(5)
C27 C26 C31 C33 -179.9(5)
N1 C26 C31 C33 0.1(8)
C29 C30 C31 C26 1.8(11)
C29 C30 C31 C33 -179.4(7)
C28 C27 C32 C35 92.7(7)
C26 C27 C32 C35 -81.9(7)
C28 C27 C32 C34 -31.1(8)
C26 C27 C32 C34 154.3(6)
C26 C31 C33 C37 97.3(7)
C30 C31 C33 C37 -81.5(7)
C26 C31 C33 C36 -138.5(6)
C30 C31 C33 C36 42.7(9)
C1 C10 C11 C12 -99.4(6)
C9 C10 C11 C12 80.8(7)
C1 C10 C11 C20 81.4(6)
C9 C10 C11 C20 -98.5(6)
C22 O2 C12 C11 161.4(6)
C22 O2 C12 C13 -13.1(11)
C20 C11 C12 O2 -178.9(5)
C10 C11 C12 O2 1.9(8)
C20 C11 C12 C13 -4.5(10)
C10 C11 C12 C13 176.3(6)
O2 C12 C13 C14 179.6(7)
C11 C12 C13 C14 5.5(11)
C12 C13 C14 C15 -6.3(12)
C13 C14 C15 C16 -175.2(8)
C13 C14 C15 C20 5.5(12)
C14 C15 C16 C17 176.7(8)
C20 C15 C16 C17 -4.0(12)
C15 C16 C17 C18 4.5(14)
C16 C17 C18 C19 -2.8(12)
C17 C18 C19 C20 1.1(10)
C18 C19 C20 C11 -175.5(6)
C18 C19 C20 C15 -0.7(10)
C12 C11 C20 C19 178.3(6)
C10 C11 C20 C19 -2.5(8)
C12 C11 C20 C15 3.4(8)
C10 C11 C20 C15 -177.4(5)
C14 C15 C20 C19 -178.8(6)
C16 C15 C20 C19 1.8(9)
C14 C15 C20 C11 -3.7(9)
C16 C15 C20 C11 176.9(6)
C12 O2 C22 C23 -171.7(7)
O2 C22 C23 C24 68.2(10)
C22 C23 C24 C25 73.0(12)
O1 Cr1 C38 C42 45.0(4)
N1 Cr1 C38 C42 -119.2(5)
C41 Cr1 C38 C42 -37.3(3)
C39 Cr1 C38 C42 -116.7(5)
C40 Cr1 C38 C42 -79.9(4)
Cl1 Cr1 C38 C42 142.0(3)
O1 Cr1 C38 C39 161.7(3)
N1 Cr1 C38 C39 -2.5(7)
C41 Cr1 C38 C39 79.4(4)
C42 Cr1 C38 C39 116.7(5)
C40 Cr1 C38 C39 36.8(3)
Cl1 Cr1 C38 C39 -101.3(3)
O1 Cr1 C38 C43 -76.9(6)
N1 Cr1 C38 C43 118.9(6)
C41 Cr1 C38 C43 -159.2(6)
C42 Cr1 C38 C43 -121.9(7)
C39 Cr1 C38 C43 121.4(7)
C40 Cr1 C38 C43 158.2(6)
Cl1 Cr1 C38 C43 20.1(5)
C42 C38 C39 C40 -1.0(6)
C43 C38 C39 C40 176.9(5)
Cr1 C38 C39 C40 -63.5(4)
C42 C38 C39 C44 -177.2(5)
C43 C38 C39 C44 0.8(8)
Cr1 C38 C39 C44 120.3(5)
C42 C38 C39 Cr1 62.5(4)
C43 C38 C39 Cr1 -119.5(5)
O1 Cr1 C39 C40 84.1(5)
N1 Cr1 C39 C40 -64.2(4)
C41 Cr1 C39 C40 37.5(3)
C42 Cr1 C39 C40 80.0(4)
C38 Cr1 C39 C40 116.9(5)
Cl1 Cr1 C39 C40 -161.0(3)
O1 Cr1 C39 C38 -32.8(6)
N1 Cr1 C39 C38 178.9(3)
C41 Cr1 C39 C38 -79.4(4)
C42 Cr1 C39 C38 -36.9(3)
C40 Cr1 C39 C38 -116.9(5)
Cl1 Cr1 C39 C38 82.0(3)
O1 Cr1 C39 C44 -153.3(4)
N1 Cr1 C39 C44 58.4(6)
C41 Cr1 C39 C44 160.0(6)
C42 Cr1 C39 C44 -157.4(6)
C38 Cr1 C39 C44 -120.5(7)
C40 Cr1 C39 C44 122.5(7)
Cl1 Cr1 C39 C44 -38.5(5)
C38 C39 C40 C41 1.8(6)
C44 C39 C40 C41 177.9(5)
Cr1 C39 C40 C41 -61.2(3)
C38 C39 C40 C45 -172.7(5)
C44 C39 C40 C45 3.3(9)
Cr1 C39 C40 C45 124.3(5)
C38 C39 C40 Cr1 63.0(3)
C44 C39 C40 Cr1 -120.9(5)
O1 Cr1 C40 C39 -135.8(3)
N1 Cr1 C40 C39 127.8(3)
C41 Cr1 C40 C39 -117.8(5)
C42 Cr1 C40 C39 -79.3(4)
C38 Cr1 C40 C39 -38.0(3)
Cl1 Cr1 C40 C39 25.6(4)
O1 Cr1 C40 C41 -18.0(4)
N1 Cr1 C40 C41 -114.4(4)
C42 Cr1 C40 C41 38.5(3)
C39 Cr1 C40 C41 117.8(5)
C38 Cr1 C40 C41 79.8(4)
Cl1 Cr1 C40 C41 143.4(3)
O1 Cr1 C40 C45 102.1(5)
N1 Cr1 C40 C45 5.7(6)
C41 Cr1 C40 C45 120.1(7)
C42 Cr1 C40 C45 158.6(6)
C39 Cr1 C40 C45 -122.1(7)
C38 Cr1 C40 C45 -160.1(6)
Cl1 Cr1 C40 C45 -96.5(6)
C39 C40 C41 C42 -1.9(6)
C45 C40 C41 C42 172.7(5)
Cr1 C40 C41 C42 -63.8(3)
C39 C40 C41 C46 -177.7(5)
C45 C40 C41 C46 -3.1(9)
Cr1 C40 C41 C46 120.3(6)
C39 C40 C41 Cr1 61.9(4)
C45 C40 C41 Cr1 -123.4(5)
O1 Cr1 C41 C42 -78.4(4)
N1 Cr1 C41 C42 -168.0(3)
C39 Cr1 C41 C42 78.8(4)
C38 Cr1 C41 C42 36.3(3)
C40 Cr1 C41 C42 115.2(5)
Cl1 Cr1 C41 C42 34.6(6)
O1 Cr1 C41 C40 166.4(3)
N1 Cr1 C41 C40 76.8(4)
C42 Cr1 C41 C40 -115.2(5)
C39 Cr1 C41 C40 -36.4(3)
C38 Cr1 C41 C40 -78.9(4)
Cl1 Cr1 C41 C40 -80.6(5)
O1 Cr1 C41 C46 44.2(5)
N1 Cr1 C41 C46 -45.5(6)
C42 Cr1 C41 C46 122.6(7)
C39 Cr1 C41 C46 -158.6(6)
C38 Cr1 C41 C46 158.8(6)
C40 Cr1 C41 C46 -122.2(7)
Cl1 Cr1 C41 C46 157.2(4)
C39 C38 C42 C41 -0.2(6)
C43 C38 C42 C41 -178.1(5)
Cr1 C38 C42 C41 62.3(4)
C39 C38 C42 C47 -179.9(5)
C43 C38 C42 C47 2.1(9)
Cr1 C38 C42 C47 -117.5(5)
C39 C38 C42 Cr1 -62.4(3)
C43 C38 C42 Cr1 119.6(5)
C40 C41 C42 C38 1.3(6)
C46 C41 C42 C38 177.1(5)
Cr1 C41 C42 C38 -63.1(4)
C40 C41 C42 C47 -179.0(5)
C46 C41 C42 C47 -3.2(8)
Cr1 C41 C42 C47 116.6(5)
C40 C41 C42 Cr1 64.4(3)
C46 C41 C42 Cr1 -119.8(5)
O1 Cr1 C42 C38 -139.7(4)
N1 Cr1 C42 C38 139.7(4)
C41 Cr1 C42 C38 118.1(5)
C39 Cr1 C42 C38 38.1(3)
C40 Cr1 C42 C38 79.5(4)
Cl1 Cr1 C42 C38 -44.9(4)
O1 Cr1 C42 C41 102.2(3)
N1 Cr1 C42 C41 21.7(6)
C39 Cr1 C42 C41 -80.0(4)
C38 Cr1 C42 C41 -118.1(5)
C40 Cr1 C42 C41 -38.6(3)
Cl1 Cr1 C42 C41 -162.9(3)
O1 Cr1 C42 C47 -17.9(6)
N1 Cr1 C42 C47 -98.5(6)
C41 Cr1 C42 C47 -120.1(7)
C39 Cr1 C42 C47 159.9(7)
C38 Cr1 C42 C47 121.8(7)
C40 Cr1 C42 C47 -158.7(7)
Cl1 Cr1 C42 C47 76.9(6)
